data_7017283
loop_
_publ_author_name
'Aaker\"oy, Christer B'
'Sinha, Abhijeet S.'
'Chopade, Prashant D.'
'Desper, John'

_publ_section_title
;
 Halogen bonding or close packing? Examining the structural landscape in a
 series of Cu(ii)-acac complexes.
;
_journal_issue 45
_journal_name_full 'Dalton transactions (Cambridge, England : 2003)'
_journal_page_first 12160
_journal_page_last 12168
_journal_paper_doi 10.1039/c1dt10911a
_journal_volume 40
_journal_year 2011
_chemical_formula_moiety
;
(C11 H10 I O2)2 Cu
;
_chemical_formula_sum 'C22 H20 Cu I2 O4'
_chemical_formula_weight 665.72
_chemical_name_systematic
;
AS-10 2-(4-iodophenyl)-2,4-pentanedione, copper(II) nitrate
;
_space_group_IT_number 14
_symmetry_cell_setting monoclinic
_symmetry_space_group_name_Hall '-P 2yn'
_symmetry_space_group_name_H-M 'P 1 21/n 1'
_atom_sites_solution_hydrogens geom
_atom_sites_solution_primary direct
_atom_sites_solution_secondary difmap
_audit_creation_method SHELXL-97
_cell_angle_alpha 90.00
_cell_angle_beta 101.525(3)
_cell_angle_gamma 90.00
_cell_formula_units_Z 2
_cell_length_a 8.2510(4)
_cell_length_b 7.7262(4)
_cell_length_c 17.8085(10)
_cell_measurement_reflns_used 4770
_cell_measurement_temperature 120(2)
_cell_measurement_theta_max 33.69
_cell_measurement_theta_min 2.88
_cell_volume 1112.38(10)
_computing_cell_refinement 'Bruker SAINT'
_computing_data_collection 'Bruker APEX2'
_computing_data_reduction 'Bruker SAINT'
_computing_molecular_graphics 'Bruker SHELXTL'
_computing_publication_material 'Bruker SHELXTL'
_computing_structure_refinement 'SHELXL-97 (Sheldrick, 2008)'
_computing_structure_solution 'SHELXS-97 (Sheldrick, 2008)'
_diffrn_ambient_temperature 120(2)
_diffrn_measured_fraction_theta_full 0.990
_diffrn_measured_fraction_theta_max 0.990
_diffrn_measurement_device_type 'Bruker APEX-II CCD'
_diffrn_measurement_method '\f and \w scans'
_diffrn_radiation_monochromator graphite
_diffrn_radiation_source 'fine-focus sealed tube'
_diffrn_radiation_type MoK\a
_diffrn_radiation_wavelength 0.71073
_diffrn_reflns_av_R_equivalents 0.0525
_diffrn_reflns_av_sigmaI/netI 0.0540
_diffrn_reflns_limit_h_max 12
_diffrn_reflns_limit_h_min -12
_diffrn_reflns_limit_k_max 8
_diffrn_reflns_limit_k_min -12
_diffrn_reflns_limit_l_max 27
_diffrn_reflns_limit_l_min -18
_diffrn_reflns_number 13650
_diffrn_reflns_theta_full 33.72
_diffrn_reflns_theta_max 33.72
_diffrn_reflns_theta_min 2.33
_exptl_absorpt_coefficient_mu 3.782
_exptl_absorpt_correction_T_max 0.6195
_exptl_absorpt_correction_T_min 0.4397
_exptl_absorpt_correction_type multi-scan
_exptl_absorpt_process_details SADABS
_exptl_crystal_colour green
_exptl_crystal_density_diffrn 1.988
_exptl_crystal_density_method 'not measured'
_exptl_crystal_description prism
_exptl_crystal_F_000 638
_exptl_crystal_size_max 0.26
_exptl_crystal_size_mid 0.22
_exptl_crystal_size_min 0.14
_refine_diff_density_max 0.918
_refine_diff_density_min -0.907
_refine_diff_density_rms 0.137
_refine_ls_extinction_method none
_refine_ls_goodness_of_fit_ref 1.010
_refine_ls_hydrogen_treatment constr
_refine_ls_matrix_type full
_refine_ls_number_parameters 135
_refine_ls_number_reflns 4394
_refine_ls_number_restraints 0
_refine_ls_restrained_S_all 1.010
_refine_ls_R_factor_all 0.0434
_refine_ls_R_factor_gt 0.0349
_refine_ls_shift/su_max 0.002
_refine_ls_shift/su_mean 0.000
_refine_ls_structure_factor_coef Fsqd
_refine_ls_weighting_details 'calc w=1/[\s^2^(Fo^2^)+(0.0300P)^2^+0.7000P] where P=(Fo^2^+2Fc^2^)/3'
_refine_ls_weighting_scheme calc
_refine_ls_wR_factor_gt 0.0848
_refine_ls_wR_factor_ref 0.0898
_reflns_number_gt 3699
_reflns_number_total 4394
_reflns_threshold_expression >2sigma(I)
_cod_data_source_file c1dt10911a.txt
_cod_data_source_block 5Cu
_cod_depositor_comments
;
The following automatic conversions were performed:

'_symmetry_cell_setting' value 'Monoclinic' changed to 'monoclinic'
according to /home/saulius/struct/CIF-dictionaries/cif_core.dic
dictionary named 'cif_core.dic' version 2.4.1 from 2010-06-29.

Automatic conversion script
Id: cif_fix_values 1715 2011-07-08 13:25:40Z adriana 
;
_cod_original_sg_symbol_H-M P2(1)/n
_cod_database_code 7017283

loop_
_symmetry_equiv_pos_as_xyz
'x, y, z'
'-x+1/2, y+1/2, -z+1/2'
'-x, -y, -z'
'x-1/2, -y-1/2, z-1/2'

loop_
_atom_site_label
_atom_site_type_symbol
_atom_site_fract_x
_atom_site_fract_y
_atom_site_fract_z
_atom_site_U_iso_or_equiv
_atom_site_adp_type
_atom_site_occupancy
_atom_site_symmetry_multiplicity
_atom_site_calc_flag
_atom_site_refinement_flags
Cu1 Cu 0.5000 0.5000 0.5000 0.01683(8) Uani 1 2 d S
I1 I -0.20855(2) 1.01709(3) 0.805684(9) 0.02953(7) Uani 1 1 d .
C11 C 0.3895(3) 0.9751(3) 0.59128(17) 0.0276(5) Uani 1 1 d .
H11A H 0.4352 1.0397 0.5529 0.041 Uiso 1 1 calc R
H11B H 0.4662 0.9817 0.6409 0.041 Uiso 1 1 calc R
H11C H 0.2828 1.0252 0.5959 0.041 Uiso 1 1 calc R
C12 C 0.3657(3) 0.7890(3) 0.56698(12) 0.0194(4) Uani 1 1 d .
O12 O 0.4640(2) 0.7344(2) 0.52546(9) 0.0226(3) Uani 1 1 d .
C13 C 0.2428(2) 0.6876(3) 0.59098(11) 0.0175(4) Uani 1 1 d .
C14 C 0.2170(3) 0.5136(3) 0.57020(12) 0.0177(4) Uani 1 1 d .
O14 O 0.30390(19) 0.4240(2) 0.53238(9) 0.0196(3) Uani 1 1 d .
C15 C 0.0760(3) 0.4147(4) 0.59343(13) 0.0226(4) Uani 1 1 d .
H15A H 0.0688 0.2988 0.5706 0.034 Uiso 1 1 calc R
H15B H -0.0281 0.4767 0.5753 0.034 Uiso 1 1 calc R
H15C H 0.0961 0.4048 0.6494 0.034 Uiso 1 1 calc R
C21 C 0.1360(2) 0.7688(3) 0.64037(11) 0.0167(4) Uani 1 1 d .
C22 C 0.1742(3) 0.7436(3) 0.71955(11) 0.0172(4) Uani 1 1 d .
H22 H 0.2678 0.6758 0.7416 0.021 Uiso 1 1 calc R
C23 C 0.0766(2) 0.8167(3) 0.76667(11) 0.0175(4) Uani 1 1 d .
H23 H 0.1025 0.7979 0.8205 0.021 Uiso 1 1 calc R
C24 C -0.0582(2) 0.9167(3) 0.73437(12) 0.0185(4) Uani 1 1 d .
C25 C -0.0988(3) 0.9444(4) 0.65604(13) 0.0238(4) Uani 1 1 d .
H25 H -0.1916 1.0134 0.6343 0.029 Uiso 1 1 calc R
C26 C -0.0010(3) 0.8689(4) 0.60977(12) 0.0239(5) Uani 1 1 d .
H26 H -0.0287 0.8863 0.5559 0.029 Uiso 1 1 calc R

loop_
_atom_site_aniso_label
_atom_site_aniso_U_11
_atom_site_aniso_U_22
_atom_site_aniso_U_33
_atom_site_aniso_U_23
_atom_site_aniso_U_13
_atom_site_aniso_U_12
Cu1 0.01939(17) 0.01651(19) 0.01755(17) -0.00030(12) 0.01083(13) 0.00166(12)
I1 0.02531(9) 0.03997(12) 0.02643(9) -0.00427(6) 0.01264(6) 0.01253(6)
C11 0.0311(12) 0.0206(12) 0.0368(13) -0.0052(9) 0.0208(10) -0.0020(9)
C12 0.0225(9) 0.0183(10) 0.0204(9) 0.0010(7) 0.0110(7) 0.0023(8)
O12 0.0282(8) 0.0183(8) 0.0271(8) -0.0011(6) 0.0194(7) 0.0016(6)
C13 0.0175(8) 0.0195(10) 0.0171(8) -0.0007(7) 0.0076(7) 0.0024(7)
C14 0.0159(8) 0.0234(11) 0.0148(8) -0.0004(7) 0.0055(7) 0.0027(7)
O14 0.0208(7) 0.0201(8) 0.0208(7) -0.0034(6) 0.0107(6) 0.0008(6)
C15 0.0186(9) 0.0275(13) 0.0237(10) -0.0033(8) 0.0095(8) -0.0039(8)
C21 0.0173(8) 0.0171(10) 0.0175(8) -0.0008(7) 0.0077(7) 0.0013(7)
C22 0.0166(8) 0.0185(10) 0.0175(8) -0.0015(7) 0.0055(7) 0.0022(7)
C23 0.0187(9) 0.0189(10) 0.0159(8) -0.0008(7) 0.0059(7) 0.0012(7)
C24 0.0162(8) 0.0206(11) 0.0215(9) -0.0013(7) 0.0103(7) 0.0019(7)
C25 0.0205(10) 0.0296(13) 0.0226(10) 0.0028(9) 0.0072(8) 0.0097(9)
C26 0.0229(10) 0.0322(13) 0.0179(9) 0.0040(8) 0.0069(7) 0.0085(9)

loop_
_atom_type_symbol
_atom_type_description
_atom_type_scat_dispersion_real
_atom_type_scat_dispersion_imag
_atom_type_scat_source
C C 0.0033 0.0016 'International Tables Vol C Tables 4.2.6.8 and 6.1.1.4'
H H 0.0000 0.0000 'International Tables Vol C Tables 4.2.6.8 and 6.1.1.4'
O O 0.0106 0.0060 'International Tables Vol C Tables 4.2.6.8 and 6.1.1.4'
Cu Cu 0.3201 1.2651 'International Tables Vol C Tables 4.2.6.8 and 6.1.1.4'
I I -0.4742 1.8119 'International Tables Vol C Tables 4.2.6.8 and 6.1.1.4'

loop_
_geom_angle_atom_site_label_1
_geom_angle_atom_site_label_2
_geom_angle_atom_site_label_3
_geom_angle
_geom_angle_site_symmetry_1
_geom_angle_site_symmetry_3
O12 Cu1 O12 180.00(9) 3_666 .
O12 Cu1 O14 92.21(7) 3_666 3_666
O12 Cu1 O14 87.79(7) . 3_666
O12 Cu1 O14 87.79(7) 3_666 .
O12 Cu1 O14 92.21(7) . .
O14 Cu1 O14 180.0 3_666 .
C12 C11 H11A 109.5 . .
C12 C11 H11B 109.5 . .
H11A C11 H11B 109.5 . .
C12 C11 H11C 109.5 . .
H11A C11 H11C 109.5 . .
H11B C11 H11C 109.5 . .
O12 C12 C13 124.8(2) . .
O12 C12 C11 114.96(19) . .
C13 C12 C11 120.28(18) . .
C12 O12 Cu1 126.94(15) . .
C14 C13 C12 122.24(18) . .
C14 C13 C21 118.72(18) . .
C12 C13 C21 119.0(2) . .
O14 C14 C13 125.94(19) . .
O14 C14 C15 114.3(2) . .
C13 C14 C15 119.76(18) . .
C14 O14 Cu1 125.99(15) . .
C14 C15 H15A 109.5 . .
C14 C15 H15B 109.5 . .
H15A C15 H15B 109.5 . .
C14 C15 H15C 109.5 . .
H15A C15 H15C 109.5 . .
H15B C15 H15C 109.5 . .
C26 C21 C22 118.44(17) . .
C26 C21 C13 122.03(18) . .
C22 C21 C13 119.53(18) . .
C23 C22 C21 120.71(19) . .
C23 C22 H22 119.6 . .
C21 C22 H22 119.6 . .
C24 C23 C22 119.33(18) . .
C24 C23 H23 120.3 . .
C22 C23 H23 120.3 . .
C23 C24 C25 121.22(18) . .
C23 C24 I1 118.67(14) . .
C25 C24 I1 120.04(16) . .
C24 C25 C26 118.7(2) . .
C24 C25 H25 120.7 . .
C26 C25 H25 120.7 . .
C21 C26 C25 121.6(2) . .
C21 C26 H26 119.2 . .
C25 C26 H26 119.2 . .

loop_
_geom_bond_atom_site_label_1
_geom_bond_atom_site_label_2
_geom_bond_distance
_geom_bond_site_symmetry_2
Cu1 O12 1.9048(17) 3_666
Cu1 O12 1.9048(17) .
Cu1 O14 1.9153(15) 3_666
Cu1 O14 1.9153(15) .
I1 C24 2.0935(18) .
C11 C12 1.503(3) .
C11 H11A 0.9800 .
C11 H11B 0.9800 .
C11 H11C 0.9800 .
C12 O12 1.274(2) .
C12 C13 1.413(3) .
C13 C14 1.399(3) .
C13 C21 1.501(3) .
C14 O14 1.281(2) .
C14 C15 1.517(3) .
C15 H15A 0.9800 .
C15 H15B 0.9800 .
C15 H15C 0.9800 .
C21 C26 1.388(3) .
C21 C22 1.396(3) .
C22 C23 1.393(3) .
C22 H22 0.9500 .
C23 C24 1.382(3) .
C23 H23 0.9500 .
C24 C25 1.384(3) .
C25 C26 1.391(3) .
C25 H25 0.9500 .
C26 H26 0.9500 .

loop_
_geom_torsion_atom_site_label_1
_geom_torsion_atom_site_label_2
_geom_torsion_atom_site_label_3
_geom_torsion_atom_site_label_4
_geom_torsion
_geom_torsion_site_symmetry_1
C13 C12 O12 Cu1 -11.9(3) .
C11 C12 O12 Cu1 167.25(18) .
O14 Cu1 O12 C12 -164.8(2) 3_666
O14 Cu1 O12 C12 15.2(2) .
O12 C12 C13 C14 -0.4(4) .
C11 C12 C13 C14 -179.5(2) .
O12 C12 C13 C21 179.6(2) .
C11 C12 C13 C21 0.5(3) .
C12 C13 C14 O14 4.5(4) .
C21 C13 C14 O14 -175.6(2) .
C12 C13 C14 C15 -176.0(2) .
C21 C13 C14 C15 3.9(3) .
C13 C14 O14 Cu1 4.2(3) .
C15 C14 O14 Cu1 -175.30(14) .
O12 Cu1 O14 C14 168.59(18) 3_666
O12 Cu1 O14 C14 -11.41(18) .
C14 C13 C21 C26 -98.3(3) .
C12 C13 C21 C26 81.6(3) .
C14 C13 C21 C22 81.5(3) .
C12 C13 C21 C22 -98.6(3) .
C26 C21 C22 C23 0.2(3) .
C13 C21 C22 C23 -179.6(2) .
C21 C22 C23 C24 -0.7(3) .
C22 C23 C24 C25 0.6(4) .
C22 C23 C24 I1 177.59(16) .
C23 C24 C25 C26 0.1(4) .
I1 C24 C25 C26 -176.90(19) .
C22 C21 C26 C25 0.5(4) .
C13 C21 C26 C25 -179.7(2) .
C24 C25 C26 C21 -0.6(4) .
